data_7016855
loop_
_publ_author_name
'Junold, Konstantin'
'Burschka, Christian'
'Bertermann, R\"udiger'
'Tacke, Reinhold'

_publ_section_title
;
 Novel neutral hexacoordinate benzamidinatosilicon(iv) complexes with
 SiN(3)OF(2), SiN(3)OCl(2), SiN(3)OBr(2), SiN(5)O and SiN(3)O(3)
 skeletons.
;
_journal_issue 38
_journal_name_full 'Dalton transactions (Cambridge, England : 2003)'
_journal_page_first 9844
_journal_page_last 9857
_journal_paper_doi 10.1039/c1dt10898k
_journal_volume 40
_journal_year 2011
_chemical_formula_moiety 'C22 H25 F2 N3 O Si'
_chemical_formula_sum 'C22 H25 F2 N3 O Si'
_chemical_formula_weight 413.54
_chemical_name_systematic
;
?
;
_space_group_IT_number 14
_symmetry_cell_setting monoclinic
_symmetry_space_group_name_Hall '-P 2ybc'
_symmetry_space_group_name_H-M 'P 1 21/c 1'
_atom_sites_solution_hydrogens geom
_atom_sites_solution_primary direct
_atom_sites_solution_secondary difmap
_audit_creation_method SHELXL-97
_cell_angle_alpha 90.00
_cell_angle_beta 110.049(16)
_cell_angle_gamma 90.00
_cell_formula_units_Z 4
_cell_length_a 14.657(2)
_cell_length_b 9.7605(8)
_cell_length_c 15.470(2)
_cell_measurement_reflns_used 5000
_cell_measurement_temperature 173(2)
_cell_measurement_theta_max 26.35
_cell_measurement_theta_min 6.45
_cell_volume 2079.0(5)
_computing_cell_refinement Stoe-IPDS
_computing_data_collection Stoe-IPDS
_computing_data_reduction Stoe-IPDS
_computing_molecular_graphics Ortep/Povray
_computing_publication_material Bruker-SHELXTL
_computing_structure_refinement 'SHELXL-97 (Sheldrick, 2008)'
_computing_structure_solution 'SHELXS-97 (Sheldrick, 2008)'
_diffrn_ambient_temperature 173(2)
_diffrn_measured_fraction_theta_full 0.992
_diffrn_measured_fraction_theta_max 0.992
_diffrn_measurement_device_type image_plate_Stoe-IPDS
_diffrn_measurement_method omega_scan
_diffrn_radiation_monochromator graphite
_diffrn_radiation_source 'fine-focus sealed tube'
_diffrn_radiation_type MoK\a
_diffrn_radiation_wavelength 0.71073
_diffrn_reflns_av_R_equivalents 0.0369
_diffrn_reflns_av_sigmaI/netI 0.0324
_diffrn_reflns_limit_h_max 19
_diffrn_reflns_limit_h_min -19
_diffrn_reflns_limit_k_max 12
_diffrn_reflns_limit_k_min -12
_diffrn_reflns_limit_l_max 19
_diffrn_reflns_limit_l_min -19
_diffrn_reflns_number 15548
_diffrn_reflns_theta_full 27.88
_diffrn_reflns_theta_max 27.88
_diffrn_reflns_theta_min 2.51
_exptl_absorpt_coefficient_mu 0.149
_exptl_absorpt_correction_type none
_exptl_crystal_colour light_yellow
_exptl_crystal_density_diffrn 1.321
_exptl_crystal_density_method 'not measured'
_exptl_crystal_description block
_exptl_crystal_F_000 872
_exptl_crystal_size_max .5
_exptl_crystal_size_mid .4
_exptl_crystal_size_min .3
_refine_diff_density_max 0.307
_refine_diff_density_min -0.301
_refine_diff_density_rms 0.050
_refine_ls_extinction_method none
_refine_ls_goodness_of_fit_ref 1.040
_refine_ls_hydrogen_treatment constr
_refine_ls_matrix_type full
_refine_ls_number_parameters 266
_refine_ls_number_reflns 4918
_refine_ls_number_restraints 0
_refine_ls_restrained_S_all 1.040
_refine_ls_R_factor_all 0.0515
_refine_ls_R_factor_gt 0.0371
_refine_ls_shift/su_max 0.001
_refine_ls_shift/su_mean 0.000
_refine_ls_structure_factor_coef Fsqd
_refine_ls_weighting_details
;
calc w=1/[\s^2^(Fo^2^)+(0.0553P)^2^+0.5034P] where P=(Fo^2^+2Fc^2^)/3
;
_refine_ls_weighting_scheme calc
_refine_ls_wR_factor_gt 0.0952
_refine_ls_wR_factor_ref 0.1025
_reflns_number_gt 3770
_reflns_number_total 4918
_reflns_threshold_expression >2sigma(I)
_cod_data_source_file c1dt10898k.txt
_cod_data_source_block jun33du
_cod_original_cell_volume 2079.0(4)
_cod_original_sg_symbol_H-M P21/c
_cod_database_code 7016855

loop_
_symmetry_equiv_pos_as_xyz
'x, y, z'
'-x, y+1/2, -z+1/2'
'-x, -y, -z'
'x, -y-1/2, z-1/2'

loop_
_atom_site_label
_atom_site_type_symbol
_atom_site_fract_x
_atom_site_fract_y
_atom_site_fract_z
_atom_site_U_iso_or_equiv
_atom_site_adp_type
_atom_site_occupancy
_atom_site_symmetry_multiplicity
_atom_site_calc_flag
_atom_site_refinement_flags
C1 C 0.33950(9) 0.26634(14) 0.54597(9) 0.0195(3) Uani 1 1 d .
C2 C 0.43407(9) 0.29357(14) 0.61644(10) 0.0217(3) Uani 1 1 d .
C3 C 0.48603(11) 0.40153(18) 0.60055(12) 0.0338(4) Uani 1 1 d .
H3 H 0.4607 0.4588 0.5481 0.041 Uiso 1 1 calc R
C4 C 0.57629(11) 0.4222(2) 0.66419(14) 0.0430(4) Uani 1 1 d .
H4 H 0.6156 0.4945 0.6553 0.052 Uiso 1 1 calc R
C5 C 0.61256(11) 0.3372(2) 0.74392(13) 0.0429(4) Uani 1 1 d .
H5 H 0.6755 0.3550 0.7868 0.051 Uiso 1 1 calc R
C6 C 0.56036(12) 0.23196(19) 0.76061(13) 0.0421(4) Uani 1 1 d .
H6 H 0.5847 0.1771 0.8144 0.050 Uiso 1 1 calc R
C7 C 0.47105(11) 0.20897(17) 0.69603(11) 0.0318(3) Uani 1 1 d .
H7 H 0.4327 0.1350 0.7043 0.038 Uiso 1 1 calc R
C11 C 0.25979(9) 0.47135(14) 0.58124(10) 0.0244(3) Uani 1 1 d .
H11 H 0.3216 0.4827 0.6344 0.029 Uiso 1 1 calc R
C12 C 0.17779(11) 0.48196(17) 0.61656(13) 0.0336(3) Uani 1 1 d .
H12A H 0.1162 0.4730 0.5653 0.050 Uiso 1 1 calc R
H12B H 0.1801 0.5711 0.6463 0.050 Uiso 1 1 calc R
H12C H 0.1830 0.4088 0.6614 0.050 Uiso 1 1 calc R
C13 C 0.25614(11) 0.58525(16) 0.50866(13) 0.0343(4) Uani 1 1 d .
H13A H 0.3152 0.5807 0.4926 0.051 Uiso 1 1 calc R
H13B H 0.2518 0.6755 0.5348 0.051 Uiso 1 1 calc R
H13C H 0.1992 0.5708 0.4533 0.051 Uiso 1 1 calc R
C8 C 0.37962(9) 0.07099(15) 0.45943(10) 0.0241(3) Uani 1 1 d .
H8 H 0.4453 0.0800 0.5077 0.029 Uiso 1 1 calc R
C9 C 0.34749(13) -0.07532(18) 0.46002(19) 0.0542(6) Uani 1 1 d .
H9A H 0.3405 -0.0958 0.5194 0.081 Uiso 1 1 calc R
H9B H 0.3961 -0.1366 0.4504 0.081 Uiso 1 1 calc R
H9C H 0.2850 -0.0888 0.4106 0.081 Uiso 1 1 calc R
C10 C 0.38993(16) 0.1098(2) 0.36305(14) 0.0535(5) Uani 1 1 d .
H10A H 0.3259 0.1065 0.3147 0.080 Uiso 1 1 calc R
H10B H 0.4335 0.0444 0.3488 0.080 Uiso 1 1 calc R
H10C H 0.4168 0.2025 0.3665 0.080 Uiso 1 1 calc R
C14 C 0.17378(9) 0.09601(15) 0.61183(10) 0.0229(3) Uani 1 1 d .
H14 H 0.2045 0.1727 0.6479 0.028 Uiso 1 1 calc R
C15 C 0.14237(9) -0.01220(15) 0.65590(10) 0.0252(3) Uani 1 1 d .
H15 H 0.1522 -0.0101 0.7199 0.030 Uiso 1 1 calc R
C16 C 0.09674(9) -0.12094(15) 0.60088(11) 0.0257(3) Uani 1 1 d .
H16 H 0.0737 -0.1951 0.6274 0.031 Uiso 1 1 calc R
C17 C 0.08266(9) -0.12474(14) 0.49969(10) 0.0233(3) Uani 1 1 d .
C18 C 0.03561(10) -0.22823(15) 0.43268(12) 0.0294(3) Uani 1 1 d .
H18 H 0.0100 -0.3071 0.4522 0.035 Uiso 1 1 calc R
C19 C 0.02601(10) -0.21587(16) 0.33590(12) 0.0316(3) Uani 1 1 d .
H19 H -0.0063 -0.2872 0.2950 0.038 Uiso 1 1 calc R
C20 C 0.06222(10) -0.10325(16) 0.29958(11) 0.0286(3) Uani 1 1 d .
H20 H 0.0551 -0.0971 0.2363 0.034 Uiso 1 1 calc R
C21 C 0.10897(9) -0.00201(15) 0.36306(10) 0.0227(3) Uani 1 1 d .
C22 C 0.11778(8) -0.01274(14) 0.46238(9) 0.0205(3) Uani 1 1 d .
F1 F 0.09320(5) 0.30938(9) 0.41599(6) 0.0286(2) Uani 1 1 d .
F2 F 0.21661(6) 0.33345(9) 0.34918(6) 0.0300(2) Uani 1 1 d .
N2 N 0.26310(7) 0.33659(12) 0.53796(8) 0.0212(2) Uani 1 1 d .
N1 N 0.31639(7) 0.16703(12) 0.48096(8) 0.0214(2) Uani 1 1 d .
N3 N 0.16209(7) 0.09640(12) 0.51738(8) 0.0203(2) Uani 1 1 d .
O O 0.14770(7) 0.10949(11) 0.33918(7) 0.0248(2) Uani 1 1 d .
Si Si 0.19182(2) 0.23491(4) 0.42804(3) 0.02057(10) Uani 1 1 d .

loop_
_atom_site_aniso_label
_atom_site_aniso_U_11
_atom_site_aniso_U_22
_atom_site_aniso_U_33
_atom_site_aniso_U_23
_atom_site_aniso_U_13
_atom_site_aniso_U_12
C1 0.0157(5) 0.0204(6) 0.0226(6) 0.0032(5) 0.0067(5) -0.0010(5)
C2 0.0144(5) 0.0236(7) 0.0266(7) -0.0040(5) 0.0062(5) 0.0009(5)
C3 0.0223(7) 0.0391(9) 0.0392(9) 0.0028(7) 0.0095(6) -0.0070(6)
C4 0.0212(7) 0.0490(10) 0.0584(11) -0.0145(9) 0.0131(7) -0.0124(7)
C5 0.0173(6) 0.0506(11) 0.0512(10) -0.0199(9) -0.0006(6) 0.0022(7)
C6 0.0294(8) 0.0433(10) 0.0400(9) -0.0013(8) -0.0054(7) 0.0096(7)
C7 0.0242(7) 0.0292(8) 0.0363(8) 0.0014(6) 0.0031(6) 0.0018(6)
C11 0.0191(6) 0.0198(7) 0.0335(7) -0.0031(6) 0.0079(5) 0.0005(5)
C12 0.0289(7) 0.0284(8) 0.0490(9) -0.0038(7) 0.0203(7) 0.0018(6)
C13 0.0313(7) 0.0220(7) 0.0526(10) 0.0049(7) 0.0183(7) 0.0018(6)
C8 0.0174(6) 0.0243(7) 0.0309(7) -0.0026(6) 0.0085(5) 0.0022(5)
C9 0.0313(8) 0.0244(8) 0.1100(18) -0.0077(10) 0.0281(10) 0.0012(7)
C10 0.0554(11) 0.0681(14) 0.0496(11) 0.0102(10) 0.0343(9) 0.0273(10)
C14 0.0172(6) 0.0248(7) 0.0251(7) -0.0017(6) 0.0051(5) 0.0008(5)
C15 0.0204(6) 0.0293(7) 0.0258(7) 0.0031(6) 0.0075(5) 0.0028(5)
C16 0.0173(6) 0.0241(7) 0.0358(8) 0.0055(6) 0.0091(5) 0.0023(5)
C17 0.0122(5) 0.0218(7) 0.0339(7) 0.0005(6) 0.0057(5) 0.0018(5)
C18 0.0173(6) 0.0231(7) 0.0455(9) -0.0020(6) 0.0077(6) -0.0022(5)
C19 0.0193(6) 0.0285(8) 0.0427(9) -0.0121(7) 0.0050(6) -0.0031(5)
C20 0.0179(6) 0.0358(8) 0.0292(7) -0.0078(6) 0.0041(5) 0.0000(5)
C21 0.0130(5) 0.0263(7) 0.0274(7) -0.0021(6) 0.0050(5) 0.0013(5)
C22 0.0105(5) 0.0213(6) 0.0272(7) -0.0017(5) 0.0033(5) 0.0012(4)
F1 0.0154(4) 0.0305(5) 0.0351(5) 0.0026(4) 0.0026(3) 0.0034(3)
F2 0.0257(4) 0.0314(5) 0.0309(4) 0.0076(4) 0.0070(3) -0.0018(3)
N2 0.0145(5) 0.0189(6) 0.0293(6) 0.0001(5) 0.0062(4) 0.0009(4)
N1 0.0142(5) 0.0226(6) 0.0264(6) -0.0015(5) 0.0058(4) 0.0004(4)
N3 0.0123(4) 0.0216(6) 0.0258(6) -0.0011(5) 0.0052(4) -0.0001(4)
O 0.0197(4) 0.0297(5) 0.0238(5) 0.0002(4) 0.0059(4) -0.0027(4)
Si 0.01476(16) 0.02247(19) 0.02253(19) 0.00199(15) 0.00387(13) 0.00012(13)

loop_
_atom_type_symbol
_atom_type_description
_atom_type_scat_dispersion_real
_atom_type_scat_dispersion_imag
_atom_type_scat_source
C C 0.0033 0.0016 'International Tables Vol C Tables 4.2.6.8 and 6.1.1.4'
H H 0.0000 0.0000 'International Tables Vol C Tables 4.2.6.8 and 6.1.1.4'
N N 0.0061 0.0033 'International Tables Vol C Tables 4.2.6.8 and 6.1.1.4'
O O 0.0106 0.0060 'International Tables Vol C Tables 4.2.6.8 and 6.1.1.4'
F F 0.0171 0.0103 'International Tables Vol C Tables 4.2.6.8 and 6.1.1.4'
Si Si 0.0817 0.0704 'International Tables Vol C Tables 4.2.6.8 and 6.1.1.4'

loop_
_geom_angle_atom_site_label_1
_geom_angle_atom_site_label_2
_geom_angle_atom_site_label_3
_geom_angle
N2 C1 N1 108.86(11)
N2 C1 C2 123.18(13)
N1 C1 C2 127.95(12)
N2 C1 Si 56.44(7)
N1 C1 Si 52.68(6)
C2 C1 Si 176.05(10)
C3 C2 C7 121.99(13)
C3 C2 C1 116.63(13)
C7 C2 C1 121.34(13)
C4 C3 C2 116.40(16)
C3 C4 C5 121.18(16)
C6 C5 C4 122.43(14)
C5 C6 C7 116.52(17)
C6 C7 C2 121.44(16)
N2 C11 C12 112.55(12)
N2 C11 C13 107.68(12)
C12 C11 C13 112.39(12)
N1 C8 C9 112.96(12)
N1 C8 C10 109.71(12)
C9 C8 C10 111.18(17)
N3 C14 C15 123.77(13)
C16 C15 C14 116.42(13)
C15 C16 C17 121.58(13)
C22 C17 C18 113.55(13)
C22 C17 C16 117.75(12)
C18 C17 C16 128.69(13)
C17 C18 C19 122.24(13)
C20 C19 C18 123.56(13)
C21 C20 C19 115.48(14)
O C21 C20 122.31(13)
O C21 C22 116.37(12)
C20 C21 C22 121.32(13)
N3 C22 C17 120.40(13)
N3 C22 C21 115.77(12)
C17 C22 C21 123.82(12)
C1 N2 C11 126.35(11)
C1 N2 Si 90.07(9)
C11 N2 Si 139.38(9)
C1 N1 C8 128.54(11)
C1 N1 Si 91.72(8)
C8 N1 Si 138.55(9)
C22 N3 C14 120.06(12)
C22 N3 Si 104.68(9)
C14 N3 Si 135.21(9)
C21 O Si 114.89(9)
F1 Si F2 93.90(5)
F1 Si O 98.63(5)
F2 Si O 86.86(5)
F1 Si N1 161.31(5)
F2 Si N1 95.72(5)
O Si N1 97.87(5)
F1 Si N2 93.70(5)
F2 Si N2 99.07(5)
O Si N2 165.94(5)
N1 Si N2 68.97(5)
F1 Si N3 89.19(5)
F2 Si N3 174.25(5)
O Si N3 87.88(5)
N1 Si N3 82.71(5)
N2 Si N3 85.56(5)
F1 Si C1 127.13(5)
F2 Si C1 96.82(5)
O Si C1 133.47(5)
N1 Si C1 35.61(5)
N2 Si C1 33.49(5)
N3 Si C1 85.13(5)

loop_
_geom_bond_atom_site_label_1
_geom_bond_atom_site_label_2
_geom_bond_distance
C1 N2 1.2823(16)
C1 N1 1.3536(18)
C1 C2 1.4644(18)
C1 Si 2.3239(14)
C2 C3 1.371(2)
C2 C7 1.426(2)
C3 C4 1.366(2)
C4 C5 1.429(3)
C5 C6 1.358(3)
C6 C7 1.366(2)
C11 N2 1.4842(18)
C11 C12 1.485(2)
C11 C13 1.568(2)
C8 N1 1.4353(17)
C8 C9 1.505(2)
C8 C10 1.595(2)
C14 N3 1.4115(19)
C14 C15 1.417(2)
C15 C16 1.381(2)
C16 C17 1.508(2)
C17 C22 1.4131(19)
C17 C18 1.442(2)
C18 C19 1.460(2)
C19 C20 1.418(2)
C20 C21 1.396(2)
C21 O 1.3367(17)
C21 C22 1.501(2)
C22 N3 1.3790(17)
F1 Si 1.5708(9)
F2 Si 1.6880(9)
N2 Si 1.9364(12)
N1 Si 1.8488(11)
N3 Si 2.0834(12)
O Si 1.7881(11)

loop_
_geom_torsion_atom_site_label_1
_geom_torsion_atom_site_label_2
_geom_torsion_atom_site_label_3
_geom_torsion_atom_site_label_4
_geom_torsion
N2 C1 C2 C3 -78.18(18)
N1 C1 C2 C3 102.65(17)
Si C1 C2 C3 5.0(16)
N2 C1 C2 C7 103.69(17)
N1 C1 C2 C7 -75.5(2)
Si C1 C2 C7 -173.2(14)
C7 C2 C3 C4 1.3(2)
C1 C2 C3 C4 -176.80(15)
C2 C3 C4 C5 -1.5(3)
C3 C4 C5 C6 0.3(3)
C4 C5 C6 C7 1.2(3)
C5 C6 C7 C2 -1.4(3)
C3 C2 C7 C6 0.2(2)
C1 C2 C7 C6 178.22(15)
N3 C14 C15 C16 -0.97(19)
C14 C15 C16 C17 0.90(19)
C15 C16 C17 C22 -0.04(18)
C15 C16 C17 C18 -178.85(13)
C22 C17 C18 C19 -0.09(18)
C16 C17 C18 C19 178.77(13)
C17 C18 C19 C20 0.5(2)
C18 C19 C20 C21 0.1(2)
C19 C20 C21 O 179.31(12)
C19 C20 C21 C22 -1.08(18)
C18 C17 C22 N3 178.14(11)
C16 C17 C22 N3 -0.85(17)
C18 C17 C22 C21 -0.94(18)
C16 C17 C22 C21 -179.93(11)
O C21 C22 N3 2.14(16)
C20 C21 C22 N3 -177.50(11)
O C21 C22 C17 -178.74(11)
C20 C21 C22 C17 1.62(19)
N1 C1 N2 C11 -166.03(12)
C2 C1 N2 C11 14.7(2)
Si C1 N2 C11 -160.63(15)
N1 C1 N2 Si -5.40(11)
C2 C1 N2 Si 175.29(12)
C12 C11 N2 C1 -139.40(15)
C13 C11 N2 C1 96.18(16)
C12 C11 N2 Si 71.24(18)
C13 C11 N2 Si -53.19(17)
N2 C1 N1 C8 174.95(13)
C2 C1 N1 C8 -5.8(2)
Si C1 N1 C8 169.29(16)
N2 C1 N1 Si 5.66(11)
C2 C1 N1 Si -175.08(13)
C9 C8 N1 C1 126.78(17)
C10 C8 N1 C1 -108.56(17)
C9 C8 N1 Si -69.5(2)
C10 C8 N1 Si 55.1(2)
C17 C22 N3 C14 0.82(17)
C21 C22 N3 C14 179.97(11)
C17 C22 N3 Si -176.78(9)
C21 C22 N3 Si 2.36(12)
C15 C14 N3 C22 0.12(18)
C15 C14 N3 Si 176.83(9)
C20 C21 O Si 173.26(10)
C22 C21 O Si -6.37(14)
C21 O Si F1 -82.68(9)
C21 O Si F2 -176.15(9)
C21 O Si N1 88.51(9)
C21 O Si N2 68.3(2)
C21 O Si N3 6.17(9)
C21 O Si C1 87.43(10)
C1 N1 Si F1 -26.8(2)
C8 N1 Si F1 165.85(15)
C1 N1 Si F2 93.74(8)
C8 N1 Si F2 -73.57(15)
C1 N1 Si O -178.65(8)
C8 N1 Si O 14.04(15)
C1 N1 Si N2 -3.80(7)
C8 N1 Si N2 -171.11(16)
C1 N1 Si N3 -91.83(8)
C8 N1 Si N3 100.86(15)
C8 N1 Si C1 -167.31(19)
C1 N2 Si F1 176.79(8)
C11 N2 Si F1 -27.45(14)
C1 N2 Si F2 -88.67(9)
C11 N2 Si F2 67.10(14)
C1 N2 Si O 25.5(2)
C11 N2 Si O -178.76(17)
C1 N2 Si N1 4.01(8)
C11 N2 Si N1 159.78(15)
C1 N2 Si N3 87.89(8)
C11 N2 Si N3 -116.34(14)
C11 N2 Si C1 155.77(19)
C22 N3 Si F1 94.04(8)
C14 N3 Si F1 -83.02(12)
C22 N3 Si F2 -28.4(5)
C14 N3 Si F2 154.5(4)
C22 N3 Si O -4.62(8)
C14 N3 Si O 178.32(12)
C22 N3 Si N1 -102.84(8)
C14 N3 Si N1 80.10(12)
C22 N3 Si N2 -172.18(8)
C14 N3 Si N2 10.76(12)
C22 N3 Si C1 -138.58(8)
C14 N3 Si C1 44.36(12)
N2 C1 Si F1 -4.02(11)
N1 C1 Si F1 169.54(8)
C2 C1 Si F1 -89.8(15)
N2 C1 Si F2 96.14(9)
N1 C1 Si F2 -90.30(8)
C2 C1 Si F2 10.4(15)
N2 C1 Si O -171.72(8)
N1 C1 Si O 1.84(11)
C2 C1 Si O 102.5(15)
N2 C1 Si N1 -173.57(13)
C2 C1 Si N1 100.7(15)
N1 C1 Si N2 173.57(13)
C2 C1 Si N2 -85.7(15)
N2 C1 Si N3 -89.30(9)
N1 C1 Si N3 84.26(8)
C2 C1 Si N3 -175.1(15)
